data_7243869
loop_
_publ_author_name
'Wang, Ying'
'Fu, Yaomei'
'You, Siqi'
'Li, Xuexin'
'Zhao, Liang'
'Qin, Chao'
'Wang, Xinlong'

_publ_section_title
;
 Two Zr-based heterometal--organic frameworks for efficient CO2 reduction
 under visible light
;
_journal_issue 46
_journal_name_full CrystEngComm
_journal_page_first 8115
_journal_page_last 8120
_journal_paper_doi 10.1039/D1CE01198G
_journal_volume 23
_journal_year 2021
_chemical_formula_moiety 'C66 H62 Cl2 Mn N6 O20 Zr6, 2(Cl), 2(C3 H7 N O)'
_chemical_formula_sum 'C72 H76 Cl4 Mn N8 O22 Zr6'
_chemical_formula_weight 2149.46
_space_group_crystal_system triclinic
_space_group_IT_number 2
_space_group_name_Hall '-P 1'
_space_group_name_H-M_alt 'P -1'
_atom_sites_solution_hydrogens geom
_atom_sites_solution_primary dual
_audit_creation_date 2021-07-21
_audit_creation_method
;
Olex2 1.5-beta
(compiled 2021.06.29 svn.r12e2184c for OlexSys, GUI svn.r6374)
;
_audit_update_record
;
2021-07-31 deposited with the CCDC.	2021-10-13 downloaded from the CCDC.
;
_cell_angle_alpha 80.980(5)
_cell_angle_beta 77.033(5)
_cell_angle_gamma 76.035(5)
_cell_formula_units_Z 1
_cell_length_a 11.1927(10)
_cell_length_b 12.9714(11)
_cell_length_c 21.8377(19)
_cell_measurement_reflns_used 6963
_cell_measurement_temperature 173(2)
_cell_measurement_theta_max 25.000
_cell_measurement_theta_min 1.953
_cell_volume 2980.6(5)
_computing_cell_refinement 'SAINT+ Ver. 2016.5-0 (Bruker-AXS, 2016)'
_computing_data_collection 'APEX3 Ver. 2016.5-0 (Bruker-AXS, 2016)'
_computing_data_reduction 'SAINT+ Ver. 2016.5-0 (Bruker-AXS, 2016)'
_computing_molecular_graphics 'Olex2 1.5-beta (Dolomanov et al., 2009)'
_computing_publication_material 'Olex2 1.5-beta (Dolomanov et al., 2009)'
_computing_structure_refinement 'SHELXL 2014/7 (Sheldrick, 2015)'
_computing_structure_solution 'SHELXT 2014/5 (Sheldrick, 2014)'
_diffrn_ambient_temperature 173.02
_diffrn_detector 'charge-coupled device (CCD) area detector'
_diffrn_detector_area_resol_mean 7.9
_diffrn_detector_type 'Bruker D8 VENTURE'
_diffrn_measured_fraction_theta_full 0.993
_diffrn_measured_fraction_theta_max 0.993
_diffrn_measurement_device 'three-circle diffractometer'
_diffrn_measurement_device_type 'Bruker D8 VENTURE'
_diffrn_measurement_method '0.5\% \w and 0.5\% \f scans'
_diffrn_radiation_collimation 'focusing mirrors'
_diffrn_radiation_detector 'Bruker D8 VENTURE'
_diffrn_radiation_monochromator 'mirror optics'
_diffrn_radiation_probe x-ray
_diffrn_radiation_type 'Mo K\a'
_diffrn_radiation_wavelength 0.71073
_diffrn_radiation_xray_symbol K-L~3~
_diffrn_reflns_av_R_equivalents 0.2068
_diffrn_reflns_av_unetI/netI 0.1150
_diffrn_reflns_Laue_measured_fraction_full 0.993
_diffrn_reflns_Laue_measured_fraction_max 0.993
_diffrn_reflns_limit_h_max 13
_diffrn_reflns_limit_h_min -13
_diffrn_reflns_limit_k_max 15
_diffrn_reflns_limit_k_min -15
_diffrn_reflns_limit_l_max 26
_diffrn_reflns_limit_l_min -26
_diffrn_reflns_number 73007
_diffrn_reflns_point_group_measured_fraction_full 0.993
_diffrn_reflns_point_group_measured_fraction_max 0.993
_diffrn_reflns_theta_full 25.133
_diffrn_reflns_theta_max 25.133
_diffrn_reflns_theta_min 2.889
_diffrn_source 'microfocus sealed X-ray tube'
_diffrn_source_current 0.9
_diffrn_source_power 0.0405
_diffrn_source_type 'Incoatec I\ms'
_diffrn_source_voltage 45.0
_exptl_absorpt_coefficient_mu 0.748
_exptl_absorpt_correction_T_max 0.86
_exptl_absorpt_correction_T_min 0.84
_exptl_absorpt_correction_type multi-scan
_exptl_absorpt_process_details 'SADABS-2016/2 (Krause et al., 2015) was used for absorption correction.'
_exptl_crystal_colour colorless
_exptl_crystal_density_diffrn 1.197
_exptl_crystal_density_method 'not measured'
_exptl_crystal_description block
_exptl_crystal_F_000 1073
_exptl_crystal_size_max 0.24
_exptl_crystal_size_mid 0.22
_exptl_crystal_size_min 0.2
_refine_diff_density_max 1.047
_refine_diff_density_min -0.567
_refine_diff_density_rms 0.118
_refine_ls_extinction_method none
_refine_ls_goodness_of_fit_ref 1.037
_refine_ls_hydrogen_treatment constr
_refine_ls_matrix_type full
_refine_ls_number_parameters 513
_refine_ls_number_reflns 10595
_refine_ls_number_restraints 144
_refine_ls_restrained_S_all 1.055
_refine_ls_R_factor_all 0.1330
_refine_ls_R_factor_gt 0.0635
_refine_ls_shift/su_max 0.000
_refine_ls_shift/su_mean 0.000
_refine_ls_structure_factor_coef Fsqd
_refine_ls_weighting_details 'w=1/[\s^2^(Fo^2^)+(0.0926P)^2^+1.9322P] where P=(Fo^2^+2Fc^2^)/3'
_refine_ls_weighting_scheme calc
_refine_ls_wR_factor_gt 0.1572
_refine_ls_wR_factor_ref 0.1865
_reflns_Friedel_coverage 0.000
_reflns_number_gt 5970
_reflns_number_total 10595
_reflns_threshold_expression 'I > 2\s(I)'
_cod_data_source_file d1ce01198g2.cif
_cod_data_source_block 1_sq
_cod_depositor_comments 'Adding full bibliography for 7243869--7243870.cif.'
_cod_database_code 7243869
_shelx_shelxl_version_number 2014/7
_shelx_space_group_comment
;
The symmetry employed for this shelxl refinement is uniquely defined
by the following loop, which should always be used as a source of
symmetry information in preference to the above space-group names.
They are only intended as comments.
;
_shelx_estimated_absorpt_t_max 0.54
_shelx_estimated_absorpt_t_min 0.21
_olex2_refinement_description
;
1. Fixed Uiso
 At 1.2 times of:
  All C(H) groups, All N(H) groups, All O(H) groups
 At 1.5 times of:
  All C(H,H,H) groups
2. Uiso/Uaniso restraints and constraints
C22 \\sim C19 \\sim C27 \\sim C21 \\sim C25: within 3.8A with sigma of 0.01 and
sigma for terminal atoms of 0.03 within 3.8A
C20 \\sim C11 \\sim C17 \\sim C15 \\sim C26: within 3.8A with sigma of 0.01 and
sigma for terminal atoms of 0.03 within 3.8A
Uanis(C32) \\sim Ueq: with sigma of 0.01 and sigma for terminal atoms of 0.02
Uanis(C34) \\sim Ueq: with sigma of 0.01 and sigma for terminal atoms of 0.02
Uanis(C36) \\sim Ueq: with sigma of 0.01 and sigma for terminal atoms of 0.02
Uanis(C23) \\sim Ueq: with sigma of 0.01 and sigma for terminal atoms of 0.02
3.a Aromatic/amide H refined with riding coordinates:
 O3(H3), O2(H2), O4(H4), C6(H6), C7(H7), C9(H9), C10(H10), C11(H11), C12(H12),
 C13(H13), C14(H14), C15(H15), C16(H16), C17(H17), C18(H18), C19(H19), C20(H20),
  C21(H21), C22(H22), N4(H4A), C23(H23), C24(H24), C25(H25), C26(H26), C27(H27),
  C29(H29), C31(H31), C32(H32), C33(H33), C34(H34), C35(H35), C36(H36)
3.b Idealised Me refined as rotating group:
 C28(H28A,H28B,H28C), C30(H30A,H30B,H30C)
;
_olex2_submission_special_instructions 'No special instructions were received'

loop_
_space_group_symop_operation_xyz
'x, y, z'
'-x, -y, -z'

loop_
_atom_site_label
_atom_site_type_symbol
_atom_site_fract_x
_atom_site_fract_y
_atom_site_fract_z
_atom_site_U_iso_or_equiv
_atom_site_adp_type
_atom_site_occupancy
_atom_site_site_symmetry_order
_atom_site_calc_flag
_atom_site_refinement_flags_posn
_atom_site_refinement_flags_adp
_atom_site_refinement_flags_occupancy
_atom_site_disorder_assembly
_atom_site_disorder_group
Zr1 Zr 0.37500(7) 0.43613(5) 0.32695(3) 0.0289(2) Uani 1 1 d . . . . .
Zr2 Zr 0.62411(7) 0.50961(5) 0.35337(3) 0.0286(2) Uani 1 1 d . . . . .
Zr3 Zr 0.62643(7) 0.25071(5) 0.35530(3) 0.0330(2) Uani 1 1 d . . . . .
Mn1 Mn 0.5000 1.0000 0.0000 0.0417(5) Uani 1 2 d S . P . .
Cl1 Cl 0.7507(2) 0.30959(18) 0.53253(10) 0.0596(7) Uani 1 1 d . . . . .
Cl2 Cl 0.2680(2) 1.04306(18) 0.02964(10) 0.0563(6) Uani 1 1 d . . . . .
O1 O 0.5694(4) 0.4018(3) 0.3102(2) 0.0275(11) Uani 1 1 d . . . . .
O3 O 0.4267(5) 0.5319(4) 0.3830(2) 0.0316(12) Uani 1 1 d . . . . .
H3 H 0.3747 0.5739 0.4134 0.038 Uiso 1 1 calc R U . . .
O2 O 0.6567(5) 0.3612(4) 0.4092(2) 0.0374(13) Uani 1 1 d . . . . .
H2 H 0.6793 0.3473 0.4486 0.045 Uiso 1 1 calc R U . . .
O4 O 0.4307(5) 0.2937(4) 0.3839(2) 0.0375(13) Uani 1 1 d . . . . .
H4 H 0.3796 0.2575 0.4150 0.045 Uiso 1 1 calc R U . . .
O5 O 0.4115(5) 0.5635(4) 0.2497(2) 0.0375(13) Uani 1 1 d . . . . .
O6 O 0.5856(5) 0.2081(4) 0.2686(2) 0.0453(14) Uani 1 1 d . . . . .
O7 O 0.8004(5) 0.4465(4) 0.2903(2) 0.0433(14) Uani 1 1 d . . . . .
O8 O 0.5799(5) 0.6103(4) 0.2672(2) 0.0399(13) Uani 1 1 d . . . . .
O9 O 0.4154(5) 0.3337(4) 0.2506(2) 0.0421(14) Uani 1 1 d . . . . .
O10 O 0.8035(5) 0.2732(4) 0.2923(3) 0.0472(14) Uani 1 1 d . . . . .
N1 N 0.1196(6) 0.1664(5) 0.5391(4) 0.0484(18) Uani 1 1 d . . . . .
N2 N 0.5153(7) 0.1052(6) 0.0735(3) 0.0516(19) Uani 1 1 d . . . . .
N3 N 0.5088(7) 0.8477(5) 0.0735(3) 0.0494(19) Uani 1 1 d . . . . .
C1 C 0.5033(9) 0.2561(7) 0.2359(4) 0.040(2) Uani 1 1 d . . . . .
C2 C 0.4971(8) 0.6157(5) 0.2344(3) 0.0345(19) Uani 1 1 d . . . . .
O11 O 0.2885(7) 0.1725(6) 0.4599(4) 0.084(2) Uani 1 1 d . . . . .
C3 C 0.5115(8) 0.2066(6) 0.1781(4) 0.038(2) Uani 1 1 d . . . . .
C4 C 0.8412(7) 0.3568(7) 0.2689(4) 0.038(2) Uani 1 1 d . . . . .
C5 C 0.5010(8) 0.6903(6) 0.1776(3) 0.039(2) Uani 1 1 d . . . . .
C6 C 0.4120(9) 0.2343(7) 0.1460(4) 0.055(3) Uani 1 1 d . . . . .
H6 H 0.3426 0.2876 0.1589 0.066 Uiso 1 1 calc R U . . .
C7 C 0.6105(9) 0.1304(8) 0.1558(5) 0.063(3) Uani 1 1 d . . . . .
H7 H 0.6782 0.1094 0.1764 0.076 Uiso 1 1 calc R U . . .
C8 C 0.9412(8) 0.3498(8) 0.2122(4) 0.056(2) Uani 1 1 d . . . . .
C9 C 0.4173(10) 0.1825(7) 0.0958(4) 0.062(3) Uani 1 1 d . . . . .
H9 H 0.3493 0.2014 0.0754 0.074 Uiso 1 1 calc R U . . .
C10 C 0.6053(9) 0.7323(7) 0.1525(4) 0.061(3) Uani 1 1 d . . . . .
H10 H 0.6761 0.7090 0.1707 0.073 Uiso 1 1 calc R U . . .
C11 C 0.1603(9) 0.5004(10) 0.3938(6) 0.080(2) Uani 1 1 d . U . . .
H11 H 0.1587 0.5206 0.4330 0.096 Uiso 1 1 calc R U . . .
C12 C 0.6131(10) 0.0820(8) 0.1019(4) 0.062(3) Uani 1 1 d . . . . .
H12 H 0.6846 0.0329 0.0860 0.074 Uiso 1 1 calc R U . . .
C13 C 0.6070(10) 0.8088(8) 0.1005(5) 0.066(3) Uani 1 1 d . . . . .
H13 H 0.6802 0.8336 0.0840 0.079 Uiso 1 1 calc R U . . .
C14 C 0.4084(10) 0.8052(8) 0.0960(5) 0.069(3) Uani 1 1 d . . . . .
H14 H 0.3396 0.8289 0.0763 0.083 Uiso 1 1 calc R U . . .
C15 C 0.1657(9) 0.4056(10) 0.3172(6) 0.078(2) Uani 1 1 d . U . . .
H15 H 0.1676 0.3501 0.2945 0.094 Uiso 1 1 calc R U . . .
C16 C 0.2294(10) 0.1884(7) 0.5136(6) 0.063(3) Uani 1 1 d . . . . .
H16 H 0.2661 0.2190 0.5384 0.076 Uiso 1 1 calc R U . . .
C17 C 0.1600(9) 0.3962(10) 0.3797(6) 0.086(3) Uani 1 1 d . U . . .
H17 H 0.1565 0.3349 0.4081 0.103 Uiso 1 1 calc R U . . .
C18 C 0.4013(10) 0.7275(7) 0.1472(5) 0.068(3) Uani 1 1 d . . . . .
H18 H 0.3289 0.7004 0.1611 0.081 Uiso 1 1 calc R U . . .
C19 C 0.6777(12) 0.6881(8) 0.3574(5) 0.075(2) Uani 1 1 d . U . . .
H19 H 0.6733 0.7387 0.3223 0.090 Uiso 1 1 calc R U . . .
C20 C 0.1636(9) 0.5634(10) 0.3379(6) 0.084(3) Uani 1 1 d . U . . .
H20 H 0.1625 0.6361 0.3328 0.101 Uiso 1 1 calc R U . . .
C21 C 0.7473(11) 0.5541(8) 0.4257(5) 0.074(2) Uani 1 1 d . U . . .
H21 H 0.7988 0.4968 0.4449 0.089 Uiso 1 1 calc R U . . .
C22 C 0.5824(12) 0.6802(9) 0.4067(6) 0.079(2) Uani 1 1 d . U . . .
H22 H 0.5017 0.7225 0.4112 0.095 Uiso 1 1 calc R U . . .
N4 N 1.1244(11) 0.3430(10) 0.1042(5) 0.118(4) Uani 1 1 d . . . . .
H4A H 1.1809 0.3408 0.0702 0.142 Uiso 1 1 calc R U . . .
C23 C 0.7596(15) 0.1193(10) 0.4221(8) 0.094(4) Uani 1 1 d . U . . .
H23 H 0.8185 0.1455 0.4357 0.112 Uiso 1 1 calc R U . . .
C24 C 0.6667(18) 0.0483(7) 0.3677(6) 0.089(5) Uani 1 1 d . . . . .
H24 H 0.6520 0.0142 0.3366 0.107 Uiso 1 1 calc R U . . .
C25 C 0.6273(12) 0.5968(9) 0.4493(5) 0.077(2) Uani 1 1 d . U . . .
H25 H 0.5816 0.5742 0.4881 0.093 Uiso 1 1 calc R U . . .
C26 C 0.1684(9) 0.5066(10) 0.2918(6) 0.083(3) Uani 1 1 d . U . . .
H26 H 0.1728 0.5320 0.2493 0.099 Uiso 1 1 calc R U . . .
C27 C 0.7816(12) 0.6116(9) 0.3663(6) 0.079(2) Uani 1 1 d . U . . .
H27 H 0.8591 0.5997 0.3389 0.094 Uiso 1 1 calc R U . . .
C28 C 0.0596(10) 0.1852(8) 0.6024(5) 0.075(3) Uani 1 1 d . . . . .
H28A H 0.1219 0.1735 0.6281 0.113 Uiso 1 1 calc R U . . .
H28B H 0.0040 0.1371 0.6188 0.113 Uiso 1 1 calc R U . . .
H28C H 0.0126 0.2576 0.6030 0.113 Uiso 1 1 calc R U . . .
C29 C 0.9861(11) 0.4395(10) 0.1822(6) 0.087(4) Uani 1 1 d . . . . .
H29 H 0.9537 0.5045 0.1989 0.105 Uiso 1 1 calc R U . . .
C30 C 0.0583(10) 0.1204(9) 0.5016(6) 0.088(4) Uani 1 1 d . . . . .
H30A H -0.0004 0.1761 0.4827 0.132 Uiso 1 1 calc R U . . .
H30B H 0.0145 0.0696 0.5283 0.132 Uiso 1 1 calc R U . . .
H30C H 0.1200 0.0853 0.4690 0.132 Uiso 1 1 calc R U . . .
C31 C 0.9897(11) 0.2564(9) 0.1866(6) 0.095(4) Uani 1 1 d . . . . .
H31 H 0.9605 0.1952 0.2050 0.114 Uiso 1 1 calc R U . . .
C32 C 0.5836(12) 0.0774(9) 0.4179(8) 0.091(4) Uani 1 1 d . U . . .
H32 H 0.5003 0.0710 0.4276 0.110 Uiso 1 1 calc R U . . .
C33 C 0.7809(15) 0.0752(9) 0.3672(8) 0.105(5) Uani 1 1 d . . . . .
H33 H 0.8540 0.0652 0.3365 0.126 Uiso 1 1 calc R U . . .
C34 C 1.0835(14) 0.2525(12) 0.1327(7) 0.123(5) Uani 1 1 d . U . . .
H34 H 1.1188 0.1879 0.1158 0.147 Uiso 1 1 calc R U . . .
C35 C 1.0756(13) 0.4338(12) 0.1297(7) 0.116(5) Uani 1 1 d . . . . .
H35 H 1.1040 0.4951 0.1107 0.140 Uiso 1 1 calc R U . . .
C36 C 0.6444(15) 0.1200(8) 0.4537(5) 0.088(4) Uani 1 1 d . U . . .
H36 H 0.6098 0.1446 0.4929 0.106 Uiso 1 1 calc R U . . .

loop_
_atom_site_aniso_label
_atom_site_aniso_U_11
_atom_site_aniso_U_22
_atom_site_aniso_U_33
_atom_site_aniso_U_23
_atom_site_aniso_U_13
_atom_site_aniso_U_12
Zr1 0.0390(5) 0.0283(4) 0.0225(4) -0.0056(3) -0.0095(3) -0.0081(3)
Zr2 0.0405(5) 0.0285(4) 0.0205(4) -0.0036(3) -0.0105(3) -0.0096(3)
Zr3 0.0507(5) 0.0256(4) 0.0245(4) -0.0027(3) -0.0153(4) -0.0042(4)
Mn1 0.0703(13) 0.0330(9) 0.0233(9) -0.0024(7) -0.0117(9) -0.0120(9)
Cl1 0.0731(17) 0.0605(14) 0.0402(13) -0.0197(11) -0.0245(12) 0.0164(13)
Cl2 0.0706(16) 0.0526(13) 0.0433(13) -0.0081(10) -0.0025(12) -0.0146(12)
O1 0.036(3) 0.023(2) 0.025(3) -0.006(2) -0.010(2) -0.002(2)
O3 0.041(3) 0.028(3) 0.024(3) -0.009(2) -0.009(2) 0.000(2)
O2 0.057(4) 0.037(3) 0.025(3) 0.000(2) -0.022(3) -0.010(3)
O4 0.057(4) 0.034(3) 0.026(3) -0.001(2) -0.011(3) -0.016(3)
O5 0.047(4) 0.037(3) 0.032(3) -0.002(2) -0.018(3) -0.008(3)
O6 0.069(4) 0.036(3) 0.037(3) -0.013(3) -0.020(3) -0.007(3)
O7 0.049(4) 0.049(3) 0.034(3) -0.009(3) -0.009(3) -0.011(3)
O8 0.054(4) 0.035(3) 0.037(3) 0.003(2) -0.018(3) -0.017(3)
O9 0.061(4) 0.030(3) 0.041(3) -0.011(3) -0.020(3) -0.008(3)
O10 0.053(4) 0.043(3) 0.045(4) -0.010(3) -0.016(3) 0.001(3)
N1 0.034(4) 0.050(4) 0.060(5) -0.009(4) -0.004(4) -0.010(4)
N2 0.068(5) 0.046(4) 0.045(4) -0.013(4) -0.028(4) 0.000(4)
N3 0.062(5) 0.049(4) 0.043(4) 0.010(3) -0.022(4) -0.021(4)
C1 0.066(6) 0.039(5) 0.027(4) 0.001(4) -0.021(4) -0.026(5)
C2 0.049(5) 0.020(4) 0.032(4) 0.001(3) -0.012(4) -0.002(4)
O11 0.101(6) 0.081(5) 0.071(5) 0.005(4) 0.005(5) -0.050(5)
C3 0.049(5) 0.033(4) 0.035(5) -0.019(4) -0.007(4) -0.003(4)
C4 0.034(5) 0.058(6) 0.026(4) -0.006(4) -0.010(4) -0.010(4)
C5 0.065(6) 0.032(4) 0.028(4) 0.003(3) -0.018(4) -0.022(4)
C6 0.081(7) 0.046(5) 0.041(5) -0.021(4) -0.028(5) 0.006(5)
C7 0.060(7) 0.069(6) 0.072(7) -0.033(6) -0.038(5) 0.004(5)
C8 0.043(6) 0.070(7) 0.050(6) -0.017(5) -0.008(5) 0.003(5)
C9 0.080(7) 0.054(6) 0.060(6) -0.029(5) -0.037(6) 0.006(6)
C10 0.075(7) 0.057(6) 0.049(6) 0.015(5) -0.032(5) -0.006(6)
C11 0.043(4) 0.122(6) 0.084(5) -0.043(5) -0.016(4) -0.008(5)
C12 0.071(7) 0.066(6) 0.051(6) -0.033(5) -0.017(5) 0.000(5)
C13 0.072(7) 0.065(6) 0.058(6) 0.019(5) -0.012(6) -0.028(6)
C14 0.075(7) 0.079(7) 0.067(7) 0.030(6) -0.046(6) -0.038(6)
C15 0.045(4) 0.098(5) 0.105(6) -0.044(5) -0.019(5) -0.016(4)
C16 0.068(8) 0.044(6) 0.087(8) -0.001(6) -0.034(7) -0.016(5)
C17 0.043(4) 0.100(6) 0.104(6) 0.010(5) -0.007(5) -0.015(4)
C18 0.081(8) 0.061(6) 0.067(7) 0.033(5) -0.039(6) -0.032(6)
C19 0.118(6) 0.059(5) 0.076(5) -0.005(4) -0.044(5) -0.052(4)
C20 0.045(4) 0.089(6) 0.113(6) -0.019(5) -0.006(5) -0.008(4)
C21 0.104(6) 0.062(5) 0.089(5) -0.017(4) -0.062(5) -0.031(5)
C22 0.098(6) 0.068(5) 0.095(5) -0.031(4) -0.041(5) -0.031(5)
N4 0.113(9) 0.136(10) 0.074(8) -0.008(7) 0.034(7) -0.016(8)
C23 0.112(8) 0.064(6) 0.117(8) 0.010(6) -0.078(7) 0.000(6)
C24 0.179(15) 0.023(5) 0.073(9) 0.009(5) -0.070(10) -0.003(8)
C25 0.112(6) 0.076(5) 0.072(5) -0.022(4) -0.027(5) -0.056(5)
C26 0.045(4) 0.111(6) 0.091(6) -0.012(5) -0.019(4) -0.009(5)
C27 0.094(6) 0.080(5) 0.093(5) -0.035(4) -0.029(5) -0.053(4)
C28 0.081(8) 0.057(6) 0.084(8) -0.017(6) -0.006(7) -0.008(6)
C29 0.085(9) 0.086(8) 0.082(9) -0.009(7) 0.009(7) -0.025(7)
C30 0.072(8) 0.097(9) 0.120(10) -0.021(8) -0.044(7) -0.037(7)
C31 0.097(9) 0.068(7) 0.083(9) -0.019(7) 0.038(7) 0.010(7)
C32 0.082(7) 0.063(6) 0.120(8) 0.036(6) -0.026(7) -0.023(6)
C33 0.105(11) 0.039(7) 0.117(12) 0.027(7) 0.008(9) 0.036(7)
C34 0.127(9) 0.105(8) 0.123(9) -0.023(7) 0.007(7) -0.023(7)
C35 0.108(11) 0.111(11) 0.102(11) -0.039(9) 0.049(9) -0.017(9)
C36 0.137(8) 0.051(6) 0.052(6) 0.008(5) -0.022(6) 0.023(6)

loop_
_atom_type_symbol
_atom_type_description
_atom_type_scat_dispersion_real
_atom_type_scat_dispersion_imag
_atom_type_scat_source
C C 0.0033 0.0016 'International Tables Vol C Tables 4.2.6.8 and 6.1.1.4'
H H 0.0000 0.0000 'International Tables Vol C Tables 4.2.6.8 and 6.1.1.4'
Cl Cl 0.1484 0.1585 'International Tables Vol C Tables 4.2.6.8 and 6.1.1.4'
Mn Mn 0.3368 0.7283 'International Tables Vol C Tables 4.2.6.8 and 6.1.1.4'
N N 0.0061 0.0033 'International Tables Vol C Tables 4.2.6.8 and 6.1.1.4'
O O 0.0106 0.0060 'International Tables Vol C Tables 4.2.6.8 and 6.1.1.4'
Zr Zr -2.9673 0.5597 'International Tables Vol C Tables 4.2.6.8 and 6.1.1.4'

loop_
_geom_angle_atom_site_label_1
_geom_angle_atom_site_label_2
_geom_angle_atom_site_label_3
_geom_angle
_geom_angle_site_symmetry_1
_geom_angle_site_symmetry_3
_geom_angle_publ_flag
Zr3 Zr1 Zr2 60.09(2) . . ?
O1 Zr1 Zr2 36.24(12) . . ?
O1 Zr1 Zr3 36.33(12) . . ?
O1 Zr1 O3 73.61(18) . . ?
O1 Zr1 O4 73.14(18) . . ?
O1 Zr1 O5 80.48(18) . . ?
O1 Zr1 O9 80.14(19) . . ?
O1 Zr1 C11 152.8(3) . . ?
O1 Zr1 C15 153.2(3) . . ?
O1 Zr1 C17 153.1(3) . . ?
O1 Zr1 C20 152.8(3) . . ?
O1 Zr1 C26 152.3(3) . . ?
O3 Zr1 Zr2 37.94(13) . . ?
O3 Zr1 Zr3 86.62(13) . . ?
O3 Zr1 O5 84.41(17) . . ?
O3 Zr1 O9 152.9(2) . . ?
O3 Zr1 C11 81.5(3) . . ?
O3 Zr1 C15 132.9(3) . . ?
O3 Zr1 C17 109.4(3) . . ?
O3 Zr1 C20 87.4(3) . . ?
O3 Zr1 C26 116.9(3) . . ?
O4 Zr1 Zr2 86.16(14) . . ?
O4 Zr1 Zr3 37.38(14) . . ?
O4 Zr1 O3 93.40(18) . . ?
O4 Zr1 O5 153.0(2) . . ?
O4 Zr1 O9 85.27(19) . . ?
O4 Zr1 C11 98.1(3) . . ?
O4 Zr1 C15 97.6(3) . . ?
O4 Zr1 C17 79.9(3) . . ?
O4 Zr1 C20 128.4(3) . . ?
O4 Zr1 C26 128.1(3) . . ?
O5 Zr1 Zr2 75.60(13) . . ?
O5 Zr1 Zr3 115.68(14) . . ?
O5 Zr1 C11 108.1(3) . . ?
O5 Zr1 C15 103.5(3) . . ?
O5 Zr1 C17 126.2(3) . . ?
O5 Zr1 C20 78.4(3) . . ?
O5 Zr1 C26 75.5(3) . . ?
O9 Zr1 Zr2 115.09(15) . . ?
O9 Zr1 Zr3 75.92(15) . . ?
O9 Zr1 O5 84.72(19) . . ?
O9 Zr1 C11 125.6(3) . . ?
O9 Zr1 C15 74.0(3) . . ?
O9 Zr1 C17 97.1(3) . . ?
O9 Zr1 C20 114.5(3) . . ?
O9 Zr1 C26 84.1(3) . . ?
C11 Zr1 Zr2 119.3(2) . . ?
C11 Zr1 Zr3 133.1(3) . . ?
C11 Zr1 C17 32.7(3) . . ?
C15 Zr1 Zr2 170.6(3) . . ?
C15 Zr1 Zr3 127.2(3) . . ?
C15 Zr1 C11 51.7(4) . . ?
C15 Zr1 C17 30.5(3) . . ?
C17 Zr1 Zr2 143.7(3) . . ?
C17 Zr1 Zr3 116.8(3) . . ?
C20 Zr1 Zr2 120.6(3) . . ?
C20 Zr1 Zr3 164.0(3) . . ?
C20 Zr1 C11 31.1(3) . . ?
C20 Zr1 C15 50.6(4) . . ?
C20 Zr1 C17 51.9(4) . . ?
C26 Zr1 Zr2 143.3(3) . . ?
C26 Zr1 Zr3 155.6(3) . . ?
C26 Zr1 C11 51.6(4) . . ?
C26 Zr1 C15 30.9(3) . . ?
C26 Zr1 C17 51.5(4) . . ?
C26 Zr1 C20 30.4(3) . . ?
Zr1 Zr2 Zr3 59.83(2) . . ?
O1 Zr2 Zr1 36.17(13) . . ?
O1 Zr2 Zr3 36.16(12) . . ?
O1 Zr2 O3 73.65(18) . . ?
O1 Zr2 O2 73.31(17) . . ?
O1 Zr2 O7 78.83(19) . . ?
O1 Zr2 O8 79.81(17) . . ?
O1 Zr2 C19 153.6(3) . . ?
O1 Zr2 C21 152.1(3) . . ?
O1 Zr2 C22 152.8(3) . . ?
O1 Zr2 C25 152.5(3) . . ?
O1 Zr2 C27 152.5(3) . . ?
O3 Zr2 Zr1 38.04(12) . . ?
O3 Zr2 Zr3 86.47(12) . . ?
O3 Zr2 O7 151.55(19) . . ?
O3 Zr2 O8 84.70(18) . . ?
O3 Zr2 C19 106.2(3) . . ?
O3 Zr2 C21 118.1(3) . . ?
O3 Zr2 C22 81.0(3) . . ?
O3 Zr2 C25 88.1(3) . . ?
O3 Zr2 C27 132.9(3) . . ?
O2 Zr2 Zr1 85.85(14) . . ?
O2 Zr2 Zr3 37.81(13) . . ?
O2 Zr2 O3 92.74(19) . . ?
O2 Zr2 O7 86.1(2) . . ?
O2 Zr2 O8 152.59(18) . . ?
O2 Zr2 C19 132.4(3) . . ?
O2 Zr2 C21 80.7(3) . . ?
O2 Zr2 C22 118.4(3) . . ?
O2 Zr2 C25 87.5(3) . . ?
O2 Zr2 C27 107.4(3) . . ?
O7 Zr2 Zr1 113.65(14) . . ?
O7 Zr2 Zr3 75.26(14) . . ?
O7 Zr2 O8 83.5(2) . . ?
O7 Zr2 C19 95.2(3) . . ?
O7 Zr2 C21 89.8(3) . . ?
O7 Zr2 C22 124.3(3) . . ?
O7 Zr2 C25 120.2(3) . . ?
O7 Zr2 C27 73.8(3) . . ?
O8 Zr2 Zr1 75.35(13) . . ?
O8 Zr2 Zr3 114.81(13) . . ?
O8 Zr2 C19 74.0(3) . . ?
O8 Zr2 C21 124.5(3) . . ?
O8 Zr2 C22 88.2(3) . . ?
O8 Zr2 C25 119.6(3) . . ?
O8 Zr2 C27 94.0(3) . . ?
C19 Zr2 Zr1 134.6(3) . . ?
C19 Zr2 Zr3 165.6(3) . . ?
C19 Zr2 C22 30.6(3) . . ?
C21 Zr2 Zr1 152.1(3) . . ?
C21 Zr2 Zr3 116.4(2) . . ?
C21 Zr2 C19 51.8(3) . . ?
C21 Zr2 C22 51.8(4) . . ?
C21 Zr2 C25 30.7(3) . . ?
C21 Zr2 C27 32.5(3) . . ?
C22 Zr2 Zr1 117.1(3) . . ?
C22 Zr2 Zr3 152.7(3) . . ?
C25 Zr2 Zr1 125.1(3) . . ?
C25 Zr2 Zr3 124.5(3) . . ?
C25 Zr2 C19 51.1(3) . . ?
C25 Zr2 C22 31.6(3) . . ?
C27 Zr2 Zr1 165.6(3) . . ?
C27 Zr2 Zr3 134.4(3) . . ?
C27 Zr2 C19 31.2(3) . . ?
C27 Zr2 C22 51.9(4) . . ?
C27 Zr2 C25 52.0(4) . . ?
Zr1 Zr3 Zr2 60.08(2) . . ?
O1 Zr3 Zr1 36.34(13) . . ?
O1 Zr3 Zr2 36.23(12) . . ?
O1 Zr3 O2 73.18(17) . . ?
O1 Zr3 O4 73.22(18) . . ?
O1 Zr3 O6 79.77(18) . . ?
O1 Zr3 O10 79.34(19) . . ?
O1 Zr3 C23 152.6(3) . . ?
O1 Zr3 C24 154.3(3) . . ?
O1 Zr3 C32 152.4(3) . . ?
O1 Zr3 C33 152.7(3) . . ?
O1 Zr3 C36 152.1(3) . . ?
O2 Zr3 Zr1 85.92(14) . . ?
O2 Zr3 Zr2 37.60(12) . . ?
O2 Zr3 O6 152.26(18) . . ?
O2 Zr3 O10 85.8(2) . . ?
O2 Zr3 C23 82.7(4) . . ?
O2 Zr3 C24 132.5(3) . . ?
O2 Zr3 C32 114.9(4) . . ?
O2 Zr3 C33 110.2(5) . . ?
O2 Zr3 C36 84.8(3) . . ?
O4 Zr3 Zr1 37.46(13) . . ?
O4 Zr3 Zr2 86.21(13) . . ?
O4 Zr3 O2 92.70(19) . . ?
O4 Zr3 O6 85.2(2) . . ?
O4 Zr3 O10 151.70(19) . . ?
O4 Zr3 C23 121.7(4) . . ?
O4 Zr3 C24 102.3(5) . . ?
O4 Zr3 C32 79.9(3) . . ?
O4 Zr3 C33 132.0(4) . . ?
O4 Zr3 C36 91.4(4) . . ?
O6 Zr3 Zr1 75.65(14) . . ?
O6 Zr3 Zr2 114.72(13) . . ?
O6 Zr3 C23 121.7(4) . . ?
O6 Zr3 C24 74.6(3) . . ?
O6 Zr3 C32 92.1(4) . . ?
O6 Zr3 C33 91.1(5) . . ?
O6 Zr3 C36 122.8(4) . . ?
O10 Zr3 Zr1 114.36(14) . . ?
O10 Zr3 Zr2 75.43(14) . . ?
O10 Zr3 O6 83.2(2) . . ?
O10 Zr3 C23 86.2(4) . . ?
O10 Zr3 C24 99.4(5) . . ?
O10 Zr3 C32 126.2(4) . . ?
O10 Zr3 C33 74.0(3) . . ?
O10 Zr3 C36 116.6(4) . . ?
C23 Zr3 Zr1 155.7(4) . . ?
C23 Zr3 Zr2 117.4(3) . . ?
C23 Zr3 C24 51.0(4) . . ?
C23 Zr3 C32 51.7(4) . . ?
C23 Zr3 C33 31.4(4) . . ?
C23 Zr3 C36 30.4(4) . . ?
C24 Zr3 Zr1 131.3(4) . . ?
C24 Zr3 Zr2 168.2(3) . . ?
C32 Zr3 Zr1 116.1(3) . . ?
C32 Zr3 Zr2 148.7(4) . . ?
C32 Zr3 C24 29.9(4) . . ?
C32 Zr3 C36 31.9(4) . . ?
C33 Zr3 Zr1 162.8(5) . . ?
C33 Zr3 Zr2 136.8(5) . . ?
C33 Zr3 C24 32.2(4) . . ?
C33 Zr3 C32 52.4(4) . . ?
C33 Zr3 C36 51.7(4) . . ?
C36 Zr3 Zr1 127.2(3) . . ?
C36 Zr3 Zr2 122.0(3) . . ?
C36 Zr3 C24 50.5(4) . . ?
Cl2 Mn1 Cl2 180.0 . 2_675 ?
N2 Mn1 Cl2 91.1(2) 1_565 . ?
N2 Mn1 Cl2 88.9(2) 2_665 . ?
N2 Mn1 Cl2 88.9(2) 1_565 2_675 ?
N2 Mn1 Cl2 91.1(2) 2_665 2_675 ?
N2 Mn1 N2 180.0(3) 2_665 1_565 ?
N2 Mn1 N3 92.2(2) 2_665 2_675 ?
N2 Mn1 N3 87.8(2) 2_665 . ?
N2 Mn1 N3 87.8(2) 1_565 2_675 ?
N2 Mn1 N3 92.2(2) 1_565 . ?
N3 Mn1 Cl2 90.5(2) 2_675 2_675 ?
N3 Mn1 Cl2 89.5(2) 2_675 . ?
N3 Mn1 Cl2 90.5(2) . . ?
N3 Mn1 Cl2 89.5(2) . 2_675 ?
N3 Mn1 N3 180.0 2_675 . ?
Zr1 O1 Zr2 107.6(2) . . ?
Zr3 O1 Zr1 107.3(2) . . ?
Zr3 O1 Zr2 107.6(2) . . ?
Zr1 O3 H3 128.0 . . ?
Zr2 O3 Zr1 104.0(2) . . ?
Zr2 O3 H3 128.0 . . ?
Zr2 O2 Zr3 104.6(2) . . ?
Zr2 O2 H2 127.7 . . ?
Zr3 O2 H2 127.7 . . ?
Zr1 O4 H4 127.4 . . ?
Zr3 O4 Zr1 105.2(2) . . ?
Zr3 O4 H4 127.4 . . ?
C2 O5 Zr1 132.0(5) . . ?
C1 O6 Zr3 130.2(5) . . ?
C4 O7 Zr2 130.9(5) . . ?
C2 O8 Zr2 132.7(5) . . ?
C1 O9 Zr1 131.6(5) . . ?
C4 O10 Zr3 130.6(5) . . ?
C16 N1 C28 122.1(9) . . ?
C16 N1 C30 118.6(9) . . ?
C28 N1 C30 119.3(8) . . ?
C9 N2 Mn1 121.1(6) . 1_545 ?
C12 N2 Mn1 121.2(6) . 1_545 ?
C12 N2 C9 117.0(8) . . ?
C13 N3 Mn1 121.6(6) . . ?
C13 N3 C14 116.9(7) . . ?
C14 N3 Mn1 120.9(6) . . ?
O6 C1 C3 114.1(8) . . ?
O9 C1 O6 126.1(7) . . ?
O9 C1 C3 119.6(7) . . ?
O5 C2 O8 124.1(7) . . ?
O5 C2 C5 119.2(7) . . ?
O8 C2 C5 116.6(7) . . ?
C6 C3 C1 120.1(8) . . ?
C7 C3 C1 122.7(8) . . ?
C7 C3 C6 117.2(8) . . ?
O7 C4 C8 117.6(8) . . ?
O10 C4 O7 125.2(7) . . ?
O10 C4 C8 117.3(8) . . ?
C10 C5 C2 120.8(8) . . ?
C10 C5 C18 115.8(7) . . ?
C18 C5 C2 123.4(8) . . ?
C3 C6 H6 120.4 . . ?
C9 C6 C3 119.2(9) . . ?
C9 C6 H6 120.4 . . ?
C3 C7 H7 119.4 . . ?
C3 C7 C12 121.2(9) . . ?
C12 C7 H7 119.4 . . ?
C29 C8 C4 121.0(9) . . ?
C31 C8 C4 120.9(10) . . ?
C31 C8 C29 118.1(10) . . ?
N2 C9 C6 124.1(9) . . ?
N2 C9 H9 117.9 . . ?
C6 C9 H9 117.9 . . ?
C5 C10 H10 119.4 . . ?
C5 C10 C13 121.2(9) . . ?
C13 C10 H10 119.4 . . ?
Zr1 C11 H11 116.7 . . ?
C17 C11 Zr1 74.6(6) . . ?
C17 C11 H11 127.1 . . ?
C20 C11 Zr1 73.9(7) . . ?
C20 C11 H11 127.1 . . ?
C20 C11 C17 105.7(11) . . ?
N2 C12 C7 121.1(9) . . ?
N2 C12 H12 119.4 . . ?
C7 C12 H12 119.4 . . ?
N3 C13 C10 122.6(9) . . ?
N3 C13 H13 118.7 . . ?
C10 C13 H13 118.7 . . ?
N3 C14 H14 118.4 . . ?
N3 C14 C18 123.2(9) . . ?
C18 C14 H14 118.4 . . ?
Zr1 C15 H15 116.8 . . ?
C17 C15 Zr1 76.1(6) . . ?
C17 C15 H15 124.7 . . ?
C17 C15 C26 110.6(12) . . ?
C26 C15 Zr1 74.1(6) . . ?
C26 C15 H15 124.7 . . ?
N1 C16 H16 116.9 . . ?
O11 C16 N1 126.1(10) . . ?
O11 C16 H16 116.9 . . ?
Zr1 C17 H17 118.8 . . ?
C11 C17 Zr1 72.8(6) . . ?
C11 C17 H17 127.3 . . ?
C15 C17 Zr1 73.3(6) . . ?
C15 C17 C11 105.4(11) . . ?
C15 C17 H17 127.3 . . ?
C5 C18 C14 120.2(9) . . ?
C5 C18 H18 119.9 . . ?
C14 C18 H18 119.9 . . ?
Zr2 C19 H19 118.1 . . ?
C22 C19 Zr2 75.1(6) . . ?
C22 C19 H19 124.8 . . ?
C22 C19 C27 110.4(11) . . ?
C27 C19 Zr2 73.8(5) . . ?
C27 C19 H19 124.8 . . ?
Zr1 C20 H20 117.4 . . ?
C11 C20 Zr1 75.0(7) . . ?
C11 C20 H20 124.9 . . ?
C26 C20 Zr1 74.5(7) . . ?
C26 C20 C11 110.2(12) . . ?
C26 C20 H20 124.9 . . ?
Zr2 C21 H21 116.6 . . ?
C25 C21 Zr2 75.4(6) . . ?
C25 C21 H21 126.1 . . ?
C25 C21 C27 107.8(11) . . ?
C27 C21 Zr2 74.0(5) . . ?
C27 C21 H21 126.1 . . ?
Zr2 C22 H22 117.5 . . ?
C19 C22 Zr2 74.4(6) . . ?
C19 C22 H22 126.5 . . ?
C19 C22 C25 107.0(12) . . ?
C25 C22 Zr2 73.7(6) . . ?
C25 C22 H22 126.5 . . ?
C34 N4 H4A 120.5 . . ?
C35 N4 H4A 120.5 . . ?
C35 N4 C34 119.1(12) . . ?
Zr3 C23 H23 115.5 . . ?
C33 C23 Zr3 75.3(7) . . ?
C33 C23 H23 124.5 . . ?
C36 C23 Zr3 76.4(7) . . ?
C36 C23 H23 124.5 . . ?
C36 C23 C33 111.0(13) . . ?
Zr3 C24 H24 118.9 . . ?
C32 C24 Zr3 74.9(6) . . ?
C32 C24 H24 124.5 . . ?
C32 C24 C33 111.0(12) . . ?
C33 C24 Zr3 73.3(6) . . ?
C33 C24 H24 124.5 . . ?
Zr2 C25 H25 117.8 . . ?
C21 C25 Zr2 73.9(6) . . ?
C21 C25 C22 109.0(11) . . ?
C21 C25 H25 125.5 . . ?
C22 C25 Zr2 74.7(6) . . ?
C22 C25 H25 125.5 . . ?
Zr1 C26 H26 116.0 . . ?
C15 C26 Zr1 75.0(7) . . ?
C15 C26 H26 126.0 . . ?
C20 C26 Zr1 75.1(7) . . ?
C20 C26 C15 108.0(12) . . ?
C20 C26 H26 126.0 . . ?
Zr2 C27 H27 116.6 . . ?
C19 C27 Zr2 75.1(6) . . ?
C19 C27 C21 105.8(11) . . ?
C19 C27 H27 127.1 . . ?
C21 C27 Zr2 73.5(5) . . ?
C21 C27 H27 127.1 . . ?
N1 C28 H28A 109.5 . . ?
N1 C28 H28B 109.5 . . ?
N1 C28 H28C 109.5 . . ?
H28A C28 H28B 109.5 . . ?
H28A C28 H28C 109.5 . . ?
H28B C28 H28C 109.5 . . ?
C8 C29 H29 119.4 . . ?
C35 C29 C8 121.1(12) . . ?
C35 C29 H29 119.4 . . ?
N1 C30 H30A 109.5 . . ?
N1 C30 H30B 109.5 . . ?
N1 C30 H30C 109.5 . . ?
H30A C30 H30B 109.5 . . ?
H30A C30 H30C 109.5 . . ?
H30B C30 H30C 109.5 . . ?
C8 C31 H31 120.2 . . ?
C8 C31 C34 119.6(12) . . ?
C34 C31 H31 120.2 . . ?
Zr3 C32 H32 116.2 . . ?
C24 C32 Zr3 75.2(6) . . ?
C24 C32 H32 126.8 . . ?
C24 C32 C36 106.4(12) . . ?
C36 C32 Zr3 74.1(6) . . ?
C36 C32 H32 126.8 . . ?
Zr3 C33 H33 116.7 . . ?
C23 C33 Zr3 73.2(6) . . ?
C23 C33 C24 103.6(12) . . ?
C23 C33 H33 128.2 . . ?
C24 C33 Zr3 74.5(6) . . ?
C24 C33 H33 128.2 . . ?
N4 C34 C31 120.5(13) . . ?
N4 C34 H34 119.7 . . ?
C31 C34 H34 119.7 . . ?
N4 C35 C29 121.6(13) . . ?
N4 C35 H35 119.2 . . ?
C29 C35 H35 119.2 . . ?
Zr3 C36 H36 118.6 . . ?
C23 C36 Zr3 73.2(7) . . ?
C23 C36 C32 108.0(12) . . ?
C23 C36 H36 126.0 . . ?
C32 C36 Zr3 74.0(6) . . ?
C32 C36 H36 126.0 . . ?

loop_
_geom_bond_atom_site_label_1
_geom_bond_atom_site_label_2
_geom_bond_distance
_geom_bond_site_symmetry_2
_geom_bond_publ_flag
Zr1 Zr2 3.3456(10) . ?
Zr1 Zr3 3.3369(11) . ?
Zr1 O1 2.071(5) . ?
Zr1 O3 2.125(5) . ?
Zr1 O4 2.103(5) . ?
Zr1 O5 2.211(5) . ?
Zr1 O9 2.195(5) . ?
Zr1 C11 2.537(10) . ?
Zr1 C15 2.527(10) . ?
Zr1 C17 2.561(10) . ?
Zr1 C20 2.523(11) . ?
Zr1 C26 2.516(10) . ?
Zr2 Zr3 3.3458(10) . ?
Zr2 O1 2.075(4) . ?
Zr2 O3 2.120(5) . ?
Zr2 O2 2.109(5) . ?
Zr2 O7 2.194(6) . ?
Zr2 O8 2.198(5) . ?
Zr2 C19 2.547(9) . ?
Zr2 C21 2.525(9) . ?
Zr2 C22 2.556(10) . ?
Zr2 C25 2.543(10) . ?
Zr2 C27 2.531(9) . ?
Zr3 O1 2.071(4) . ?
Zr3 O2 2.119(5) . ?
Zr3 O4 2.099(5) . ?
Zr3 O6 2.221(5) . ?
Zr3 O10 2.199(6) . ?
Zr3 C23 2.495(10) . ?
Zr3 C24 2.536(9) . ?
Zr3 C32 2.532(10) . ?
Zr3 C33 2.521(10) . ?
Zr3 C36 2.533(10) . ?
Mn1 Cl2 2.477(2) 2_675 ?
Mn1 Cl2 2.477(2) . ?
Mn1 N2 2.322(7) 2_665 ?
Mn1 N2 2.322(7) 1_565 ?
Mn1 N3 2.339(6) . ?
Mn1 N3 2.339(6) 2_675 ?
O3 H3 0.9300 . ?
O2 H2 0.9300 . ?
O4 H4 0.9300 . ?
O5 C2 1.260(9) . ?
O6 C1 1.276(9) . ?
O7 C4 1.266(9) . ?
O8 C2 1.276(9) . ?
O9 C1 1.251(10) . ?
O10 C4 1.251(9) . ?
N1 C16 1.309(12) . ?
N1 C28 1.426(11) . ?
N1 C30 1.449(11) . ?
N2 Mn1 2.322(7) 1_545 ?
N2 C9 1.352(11) . ?
N2 C12 1.327(11) . ?
N3 C13 1.318(11) . ?
N3 C14 1.332(11) . ?
C1 C3 1.479(10) . ?
C2 C5 1.448(10) . ?
O11 C16 1.232(12) . ?
C3 C6 1.392(11) . ?
C3 C7 1.350(11) . ?
C4 C8 1.468(12) . ?
C5 C10 1.374(12) . ?
C5 C18 1.375(11) . ?
C6 H6 0.9300 . ?
C6 C9 1.356(11) . ?
C7 H7 0.9300 . ?
C7 C12 1.410(12) . ?
C8 C29 1.389(13) . ?
C8 C31 1.355(13) . ?
C9 H9 0.9300 . ?
C10 H10 0.9300 . ?
C10 C13 1.385(11) . ?
C11 H11 0.9300 . ?
C11 C17 1.434(15) . ?
C11 C20 1.355(15) . ?
C12 H12 0.9300 . ?
C13 H13 0.9300 . ?
C14 H14 0.9300 . ?
C14 C18 1.386(11) . ?
C15 H15 0.9300 . ?
C15 C17 1.340(15) . ?
C15 C26 1.344(15) . ?
C16 H16 0.9300 . ?
C17 H17 0.9300 . ?
C18 H18 0.9300 . ?
C19 H19 0.9300 . ?
C19 C22 1.345(14) . ?
C19 C27 1.364(14) . ?
C20 H20 0.9300 . ?
C20 C26 1.323(15) . ?
C21 H21 0.9300 . ?
C21 C25 1.340(14) . ?
C21 C27 1.414(14) . ?
C22 H22 0.9300 . ?
C22 C25 1.386(14) . ?
N4 H4A 0.8600 . ?
N4 C34 1.370(16) . ?
N4 C35 1.325(15) . ?
C23 H23 0.9300 . ?
C23 C33 1.358(17) . ?
C23 C36 1.317(16) . ?
C24 H24 0.9300 . ?
C24 C32 1.308(16) . ?
C24 C33 1.401(17) . ?
C25 H25 0.9300 . ?
C26 H26 0.9300 . ?
C27 H27 0.9300 . ?
C28 H28A 0.9600 . ?
C28 H28B 0.9600 . ?
C28 H28C 0.9600 . ?
C29 H29 0.9300 . ?
C29 C35 1.342(15) . ?
C30 H30A 0.9600 . ?
C30 H30B 0.9600 . ?
C30 H30C 0.9600 . ?
C31 H31 0.9300 . ?
C31 C34 1.389(16) . ?
C32 H32 0.9300 . ?
C32 C36 1.391(17) . ?
C33 H33 0.9300 . ?
C34 H34 0.9300 . ?
C35 H35 0.9300 . ?
C36 H36 0.9300 . ?

loop_
_geom_torsion_atom_site_label_1
_geom_torsion_atom_site_label_2
_geom_torsion_atom_site_label_3
_geom_torsion_atom_site_label_4
_geom_torsion
_geom_torsion_site_symmetry_1
_geom_torsion_site_symmetry_2
_geom_torsion_site_symmetry_3
_geom_torsion_site_symmetry_4
_geom_torsion_publ_flag
Zr1 O5 C2 O8 -7.0(11) . . . . ?
Zr1 O5 C2 C5 175.6(5) . . . . ?
Zr1 O9 C1 O6 9.9(12) . . . . ?
Zr1 O9 C1 C3 -175.3(5) . . . . ?
Zr1 C11 C17 C15 -66.6(7) . . . . ?
Zr1 C11 C20 C26 66.8(8) . . . . ?
Zr1 C15 C17 C11 66.2(7) . . . . ?
Zr1 C15 C26 C20 -68.5(8) . . . . ?
Zr1 C20 C26 C15 68.4(8) . . . . ?
Zr2 O7 C4 O10 -20.2(12) . . . . ?
Zr2 O7 C4 C8 160.1(5) . . . . ?
Zr2 O8 C2 O5 5.5(12) . . . . ?
Zr2 O8 C2 C5 -177.0(5) . . . . ?
Zr2 C19 C22 C25 67.1(6) . . . . ?
Zr2 C19 C27 C21 -67.6(6) . . . . ?
Zr2 C21 C25 C22 -67.1(7) . . . . ?
Zr2 C21 C27 C19 68.8(6) . . . . ?
Zr2 C22 C25 C21 66.5(7) . . . . ?
Zr3 O6 C1 O9 -9.2(12) . . . . ?
Zr3 O6 C1 C3 175.7(5) . . . . ?
Zr3 O10 C4 O7 21.3(12) . . . . ?
Zr3 O10 C4 C8 -158.9(6) . . . . ?
Zr3 C23 C33 C24 -68.9(7) . . . . ?
Zr3 C23 C36 C32 66.4(8) . . . . ?
Zr3 C24 C32 C36 -68.1(7) . . . . ?
Zr3 C24 C33 C23 68.0(7) . . . . ?
Zr3 C32 C36 C23 -65.9(8) . . . . ?
Mn1 N2 C9 C6 168.4(7) 1_545 . . . ?
Mn1 N2 C12 C7 -166.0(7) 1_545 . . . ?
Mn1 N3 C13 C10 167.2(7) . . . . ?
Mn1 N3 C14 C18 -168.3(8) . . . . ?
O5 C2 C5 C10 -166.8(8) . . . . ?
O5 C2 C5 C18 16.3(12) . . . . ?
O6 C1 C3 C6 165.0(7) . . . . ?
O6 C1 C3 C7 -11.7(12) . . . . ?
O7 C4 C8 C29 -2.0(13) . . . . ?
O7 C4 C8 C31 179.8(10) . . . . ?
O8 C2 C5 C10 15.6(12) . . . . ?
O8 C2 C5 C18 -161.3(8) . . . . ?
O9 C1 C3 C6 -10.4(11) . . . . ?
O9 C1 C3 C7 172.8(8) . . . . ?
O10 C4 C8 C29 178.3(9) . . . . ?
O10 C4 C8 C31 0.1(14) . . . . ?
N3 C14 C18 C5 0.0(17) . . . . ?
C1 C3 C6 C9 -175.2(8) . . . . ?
C1 C3 C7 C12 177.5(8) . . . . ?
C2 C5 C10 C13 -175.9(8) . . . . ?
C2 C5 C18 C14 174.9(9) . . . . ?
C3 C6 C9 N2 -1.0(15) . . . . ?
C3 C7 C12 N2 -4.0(16) . . . . ?
C4 C8 C29 C35 -178.6(12) . . . . ?
C4 C8 C31 C34 179.5(11) . . . . ?
C5 C10 C13 N3 2.0(16) . . . . ?
C6 C3 C7 C12 0.7(14) . . . . ?
C7 C3 C6 C9 1.6(13) . . . . ?
C8 C29 C35 N4 0(2) . . . . ?
C8 C31 C34 N4 -2(2) . . . . ?
C9 N2 C12 C7 4.6(14) . . . . ?
C10 C5 C18 C14 -2.2(14) . . . . ?
C11 C20 C26 Zr1 -67.1(8) . . . . ?
C11 C20 C26 C15 1.3(13) . . . . ?
C12 N2 C9 C6 -2.2(14) . . . . ?
C13 N3 C14 C18 3.2(15) . . . . ?
C14 N3 C13 C10 -4.2(15) . . . . ?
C17 C11 C20 Zr1 -68.4(7) . . . . ?
C17 C11 C20 C26 -1.6(12) . . . . ?
C17 C15 C26 Zr1 68.1(8) . . . . ?
C17 C15 C26 C20 -0.4(13) . . . . ?
C18 C5 C10 C13 1.2(14) . . . . ?
C19 C22 C25 Zr2 -67.5(7) . . . . ?
C19 C22 C25 C21 -1.0(11) . . . . ?
C20 C11 C17 Zr1 67.9(7) . . . . ?
C20 C11 C17 C15 1.3(12) . . . . ?
C22 C19 C27 Zr2 66.7(7) . . . . ?
C22 C19 C27 C21 -0.9(10) . . . . ?
C24 C32 C36 Zr3 68.9(8) . . . . ?
C24 C32 C36 C23 2.9(13) . . . . ?
C25 C21 C27 Zr2 -68.5(7) . . . . ?
C25 C21 C27 C19 0.3(10) . . . . ?
C26 C15 C17 Zr1 -66.8(8) . . . . ?
C26 C15 C17 C11 -0.6(12) . . . . ?
C27 C19 C22 Zr2 -65.9(7) . . . . ?
C27 C19 C22 C25 1.2(11) . . . . ?
C27 C21 C25 Zr2 67.5(6) . . . . ?
C27 C21 C25 C22 0.4(11) . . . . ?
C28 N1 C16 O11 178.3(10) . . . . ?
C29 C8 C31 C34 1.3(19) . . . . ?
C30 N1 C16 O11 -1.1(15) . . . . ?
C31 C8 C29 C35 -0.4(19) . . . . ?
C32 C24 C33 Zr3 -66.0(8) . . . . ?
C32 C24 C33 C23 2.0(12) . . . . ?
C33 C23 C36 Zr3 -68.2(8) . . . . ?
C33 C23 C36 C32 -1.8(13) . . . . ?
C33 C24 C32 Zr3 65.1(8) . . . . ?
C33 C24 C32 C36 -3.0(13) . . . . ?
C34 N4 C35 C29 -1(2) . . . . ?
C35 N4 C34 C31 2(2) . . . . ?
C36 C23 C33 Zr3 68.9(9) . . . . ?
C36 C23 C33 C24 0.0(13) . . . . ?
